data_7222309
loop_
_publ_author_name
'Aguirre, M.H.'
'Ruiz-Bustos, R.'
'Alario-Franco, M.A.'

_publ_section_title
;
 Crystal structure and microdomain texture in Ru Sr2 Ho Cu2 O8
;
_journal_name_full 'Journal of Materials Chemistry'
_journal_page_first 1156
_journal_page_last 1160
_journal_volume 13
_journal_year 2003
_chemical_formula_sum 'Cu2 Ho O8 Ru Sr2'
_chemical_name_systematic 'Ru Sr2 Ho Cu2 O8'
_space_group_IT_number 123
_symmetry_space_group_name_Hall '-P 4 2'
_symmetry_space_group_name_H-M 'P 4/m m m'
_cell_angle_alpha 90
_cell_angle_beta 90
_cell_angle_gamma 90
_cell_formula_units_Z 1
_cell_length_a 3.82665
_cell_length_b 3.82665
_cell_length_c 11.5341
_cell_volume 168.897
_citation_journal_id_ASTM JMACEP
_cod_data_source_file Aguirre_JMACEP_2003_383.cif
_cod_data_source_block Cu2Ho1O8Ru1Sr2
_cod_original_cell_volume 168.8967
_cod_original_formula_sum 'Cu2 Ho1 O8 Ru1 Sr2'
_cod_database_code 7222309

loop_
_symmetry_equiv_pos_as_xyz
x,y,z
-y,x,z
-x,-y,z
y,-x,z
x,-y,-z
y,x,-z
-x,y,-z
-y,-x,-z
-x,-y,-z
y,-x,-z
x,y,-z
-y,x,-z
-x,y,z
-y,-x,z
x,-y,z
y,x,z

loop_
_atom_site_label
_atom_site_type_symbol
_atom_site_fract_x
_atom_site_fract_y
_atom_site_fract_z
_atom_site_occupancy
_atom_site_U_iso_or_equiv
O3 O-2 0.134 0.5 0.5 0.5 0.0
Cu1 Cu+2 0 0 0.1439 1 0.0
O1 O-2 0.045 0 0.328 0.25 0.0
Sr1 Sr+2 0.5 0.5 0.3074 1 0.0
Ho1 Ho+3 0.5 0.5 0 1 0.0
O2 O-2 0 0.5 0.1253 1 0.0
Ru1 Ru+5 0 0 0.5 1 0.0
